data_4037472
loop_
_publ_author_name
'Lin, Chen'
'Shen, Yangyong'
'Huang, Bo'
'Liu, Yu'
'Cui, Sunliang'

_publ_section_title
;
 Synthesis of Amides and Nitriles from Vinyl Azides and p-Quinone
 Methides.
;
_journal_issue 7
_journal_name_full 'The Journal of organic chemistry'
_journal_page_first 3950
_journal_page_last 3956
_journal_paper_doi 10.1021/acs.joc.7b00145
_journal_volume 82
_journal_year 2017
_chemical_formula_sum 'C31 H37 N O4'
_chemical_formula_weight 487.62
_space_group_IT_number 2
_space_group_name_Hall '-P 1'
_space_group_name_H-M_alt 'P -1'
_symmetry_cell_setting triclinic
_symmetry_space_group_name_H-M 'P -1'
_atom_sites_solution_hydrogens geom
_atom_sites_solution_primary direct
_atom_sites_solution_secondary difmap
_audit_creation_method SHELXL-97
_cell_angle_alpha 94.920(3)
_cell_angle_beta 111.382(2)
_cell_angle_gamma 116.846(2)
_cell_formula_units_Z 2
_cell_length_a 11.6875(17)
_cell_length_b 12.1777(18)
_cell_length_c 12.2214(17)
_cell_measurement_reflns_used 868
_cell_measurement_temperature 296(2)
_cell_measurement_theta_max 19.25
_cell_measurement_theta_min 2.27
_cell_volume 1377.9(3)
_computing_cell_refinement 'Bruker SMART'
_computing_data_collection 'Bruker APEX2'
_computing_data_reduction 'Bruker SAINT'
_computing_molecular_graphics 'SHELXTL(Sheldrick, 2008)'
_computing_publication_material 'WINGX (Farrugia,1999)'
_computing_structure_refinement 'SHELXL-97 (Sheldrick, 2008)'
_computing_structure_solution 'SIR97 (Altomare,1999)'
_diffrn_ambient_temperature 296(2)
_diffrn_measured_fraction_theta_full 0.999
_diffrn_measured_fraction_theta_max 0.999
_diffrn_measurement_device_type 'Bruker APEX2 CCD area-detector diffractometer'
_diffrn_measurement_method '\f and \w scans'
_diffrn_radiation_monochromator graphite
_diffrn_radiation_source 'fine-focus sealed tube'
_diffrn_radiation_type MoK\a
_diffrn_radiation_wavelength 0.71073
_diffrn_reflns_av_R_equivalents 0.0403
_diffrn_reflns_av_sigmaI/netI 0.0963
_diffrn_reflns_limit_h_max 10
_diffrn_reflns_limit_h_min -14
_diffrn_reflns_limit_k_max 14
_diffrn_reflns_limit_k_min -14
_diffrn_reflns_limit_l_max 14
_diffrn_reflns_limit_l_min -14
_diffrn_reflns_number 8295
_diffrn_reflns_theta_full 25.35
_diffrn_reflns_theta_max 25.35
_diffrn_reflns_theta_min 1.88
_exptl_absorpt_coefficient_mu 0.077
_exptl_absorpt_correction_T_max 0.9856
_exptl_absorpt_correction_T_min 0.9788
_exptl_absorpt_correction_type multi-scan
_exptl_absorpt_process_details '(SADABS; Bruker, 2001)'
_exptl_crystal_colour colorless
_exptl_crystal_density_diffrn 1.175
_exptl_crystal_density_method 'not measured'
_exptl_crystal_description block
_exptl_crystal_F_000 524
_exptl_crystal_size_max 0.28
_exptl_crystal_size_mid 0.21
_exptl_crystal_size_min 0.19
_refine_diff_density_max 0.204
_refine_diff_density_min -0.155
_refine_diff_density_rms 0.040
_refine_ls_extinction_method none
_refine_ls_goodness_of_fit_ref 1.164
_refine_ls_hydrogen_treatment constr
_refine_ls_matrix_type full
_refine_ls_number_parameters 326
_refine_ls_number_reflns 5037
_refine_ls_number_restraints 0
_refine_ls_restrained_S_all 1.164
_refine_ls_R_factor_all 0.1587
_refine_ls_R_factor_gt 0.0548
_refine_ls_shift/su_max 0.000
_refine_ls_shift/su_mean 0.000
_refine_ls_structure_factor_coef Fsqd
_refine_ls_weighting_details 'calc w=1/[\s^2^(Fo^2^)+(0.0000P)^2^+0.0000P] where P=(Fo^2^+2Fc^2^)/3'
_refine_ls_weighting_scheme calc
_refine_ls_wR_factor_gt 0.0573
_refine_ls_wR_factor_ref 0.0706
_reflns_number_gt 2156
_reflns_number_total 5037
_reflns_threshold_expression >2sigma(I)
_cod_data_source_file jo7b00145_si_002.cif
_cod_data_source_block llf20160420_4_0m
_cod_depositor_comments
;
The following automatic conversions were performed:

data item '_symmetry_cell_setting' value 'Triclinic' was changed to
'triclinic' in accordance with the
/home/saulius/struct/COD-crude-data/automatic-downloads/DataCite-retrospective/ACS/depositions/lib/dictionaries/cif_core.dic
dictionary named 'cif_core.dic' version 2.4.2 last updated on
2011-04-26.

Automatic conversion script
Id: cif_fix_values 6909 2019-04-08 15:41:33Z antanas 
;
_cod_original_sg_symbol_H-M 'P-1   '
_cod_database_code 4037472

loop_
_symmetry_equiv_pos_as_xyz
'x, y, z'
'-x, -y, -z'

loop_
_atom_site_label
_atom_site_type_symbol
_atom_site_fract_x
_atom_site_fract_y
_atom_site_fract_z
_atom_site_U_iso_or_equiv
_atom_site_adp_type
_atom_site_occupancy
_atom_site_symmetry_multiplicity
_atom_site_calc_flag
_atom_site_refinement_flags
O2 O 0.3198(2) 0.1733(2) 0.68200(17) 0.0607(6) Uani 1 1 d .
O3 O 0.4095(2) 0.0474(2) 0.66690(17) 0.0646(6) Uani 1 1 d .
O1 O 1.03824(19) 0.67769(19) 0.48760(17) 0.0662(7) Uani 1 1 d .
O4 O 0.50582(19) 0.2472(2) -0.06002(15) 0.0659(6) Uani 1 1 d .
H4 H 0.4270 0.2398 -0.0956 0.099 Uiso 1 1 calc R
N1 N 0.9218(2) 0.7759(2) 0.39587(18) 0.0508(7) Uani 1 1 d .
H1N H 0.8451 0.7789 0.3773 0.061 Uiso 1 1 calc R
C19 C 0.5505(3) 0.3764(2) 0.2454(2) 0.0407(7) Uani 1 1 d .
H19 H 0.5000 0.3905 0.2830 0.049 Uiso 1 1 calc R
C10 C 0.6731(3) 0.3948(3) 0.5152(2) 0.0383(7) Uani 1 1 d .
C20 C 0.4817(3) 0.3205(2) 0.1177(2) 0.0382(7) Uani 1 1 d .
C18 C 0.6917(3) 0.4114(2) 0.3178(2) 0.0380(7) Uani 1 1 d .
C21 C 0.5632(3) 0.3025(3) 0.0658(2) 0.0435(8) Uani 1 1 d .
C11 C 0.6139(3) 0.4384(3) 0.5735(2) 0.0479(8) Uani 1 1 d .
H11 H 0.6324 0.5222 0.5817 0.058 Uiso 1 1 calc R
C9 C 0.7659(3) 0.4728(2) 0.4578(2) 0.0395(7) Uani 1 1 d .
H9 H 0.8532 0.4684 0.4909 0.047 Uiso 1 1 calc R
C13 C 0.4968(3) 0.2343(3) 0.6094(2) 0.0403(8) Uani 1 1 d .
C7 C 0.9356(3) 0.6918(3) 0.4579(2) 0.0490(8) Uani 1 1 d .
C22 C 0.7059(3) 0.3358(3) 0.1348(2) 0.0439(8) Uani 1 1 d .
C12 C 0.5271(3) 0.3590(3) 0.6205(2) 0.0485(8) Uani 1 1 d .
H12 H 0.4887 0.3906 0.6600 0.058 Uiso 1 1 calc R
C16 C 0.3990(3) 0.1505(3) 0.6567(3) 0.0499(9) Uani 1 1 d .
C29 C 0.3239(3) 0.2790(3) 0.0399(2) 0.0458(8) Uani 1 1 d .
C23 C 0.7666(3) 0.3908(2) 0.2618(2) 0.0456(8) Uani 1 1 d .
H23 H 0.8613 0.4144 0.3106 0.055 Uiso 1 1 calc R
C14 C 0.5594(3) 0.1917(3) 0.5541(2) 0.0538(9) Uani 1 1 d .
H14 H 0.5436 0.1090 0.5486 0.065 Uiso 1 1 calc R
C8 C 0.8150(3) 0.6162(2) 0.4901(2) 0.0459(8) Uani 1 1 d .
H8A H 0.7345 0.6263 0.4452 0.055 Uiso 1 1 calc R
H8B H 0.8478 0.6498 0.5775 0.055 Uiso 1 1 calc R
C15 C 0.6449(3) 0.2702(3) 0.5073(2) 0.0536(9) Uani 1 1 d .
H15 H 0.6847 0.2389 0.4693 0.064 Uiso 1 1 calc R
C6 C 1.0235(3) 0.8597(3) 0.3588(2) 0.0486(9) Uani 1 1 d .
C25 C 0.7937(3) 0.3167(3) 0.0763(3) 0.0572(9) Uani 1 1 d .
C30 C 0.3089(3) 0.3535(2) -0.0563(2) 0.0671(10) Uani 1 1 d .
H30A H 0.2094 0.3258 -0.1032 0.101 Uiso 1 1 calc R
H30B H 0.3449 0.3364 -0.1106 0.101 Uiso 1 1 calc R
H30C H 0.3631 0.4445 -0.0145 0.101 Uiso 1 1 calc R
C28 C 0.2588(3) 0.3095(3) 0.1181(2) 0.0657(10) Uani 1 1 d .
H28A H 0.1604 0.2821 0.0660 0.098 Uiso 1 1 calc R
H28B H 0.3124 0.4008 0.1582 0.098 Uiso 1 1 calc R
H28C H 0.2628 0.2648 0.1791 0.098 Uiso 1 1 calc R
C31 C 0.2297(3) 0.1317(2) -0.0238(2) 0.0693(10) Uani 1 1 d .
H31A H 0.1316 0.1079 -0.0716 0.104 Uiso 1 1 calc R
H31B H 0.2352 0.0874 0.0375 0.104 Uiso 1 1 calc R
H31C H 0.2637 0.1082 -0.0770 0.104 Uiso 1 1 calc R
C5 C 1.0406(3) 0.9792(3) 0.3598(2) 0.0656(10) Uani 1 1 d .
H5 H 0.9879 1.0042 0.3855 0.079 Uiso 1 1 calc R
C1 C 1.1002(4) 0.8228(3) 0.3198(3) 0.0742(11) Uani 1 1 d .
H1 H 1.0883 0.7418 0.3183 0.089 Uiso 1 1 calc R
C27 C 0.8072(3) 0.3921(3) -0.0175(2) 0.0819(11) Uani 1 1 d .
H27A H 0.8630 0.3782 -0.0523 0.123 Uiso 1 1 calc R
H27B H 0.8541 0.4825 0.0231 0.123 Uiso 1 1 calc R
H27C H 0.7131 0.3625 -0.0819 0.123 Uiso 1 1 calc R
C4 C 1.1366(4) 1.0622(4) 0.3225(3) 0.0854(13) Uani 1 1 d .
H4A H 1.1476 1.1428 0.3224 0.102 Uiso 1 1 calc R
C17 C 0.3173(3) -0.0420(3) 0.7113(2) 0.0847(12) Uani 1 1 d .
H17A H 0.3329 -0.1128 0.7151 0.127 Uiso 1 1 calc R
H17B H 0.2185 -0.0740 0.6562 0.127 Uiso 1 1 calc R
H17C H 0.3397 0.0018 0.7921 0.127 Uiso 1 1 calc R
C26 C 0.7219(3) 0.1714(3) 0.0095(3) 0.0898(12) Uani 1 1 d .
H26A H 0.7132 0.1232 0.0671 0.135 Uiso 1 1 calc R
H26B H 0.7801 0.1606 -0.0239 0.135 Uiso 1 1 calc R
H26C H 0.6281 0.1408 -0.0560 0.135 Uiso 1 1 calc R
C3 C 1.2148(4) 1.0267(4) 0.2858(3) 0.0913(15) Uani 1 1 d .
H3 H 1.2811 1.0837 0.2630 0.110 Uiso 1 1 calc R
C2 C 1.1960(4) 0.9072(4) 0.2825(3) 0.0970(14) Uani 1 1 d .
H2 H 1.2476 0.8821 0.2550 0.116 Uiso 1 1 calc R
C24 C 0.9467(3) 0.3614(3) 0.1724(2) 0.1068(14) Uani 1 1 d .
H24A H 0.9421 0.3157 0.2324 0.160 Uiso 1 1 calc R
H24B H 0.9975 0.4524 0.2125 0.160 Uiso 1 1 calc R
H24C H 0.9964 0.3440 0.1323 0.160 Uiso 1 1 calc R

loop_
_atom_site_aniso_label
_atom_site_aniso_U_11
_atom_site_aniso_U_22
_atom_site_aniso_U_33
_atom_site_aniso_U_23
_atom_site_aniso_U_13
_atom_site_aniso_U_12
O2 0.0536(15) 0.0809(17) 0.0573(14) 0.0198(12) 0.0287(11) 0.0397(13)
O3 0.0809(16) 0.0528(15) 0.0720(15) 0.0238(12) 0.0498(12) 0.0311(14)
O1 0.0462(14) 0.0698(15) 0.0874(16) 0.0382(12) 0.0259(12) 0.0346(13)
O4 0.0640(16) 0.0954(17) 0.0348(12) 0.0047(12) 0.0162(10) 0.0463(15)
N1 0.0495(17) 0.0602(18) 0.0483(16) 0.0221(14) 0.0187(13) 0.0346(15)
C19 0.0450(19) 0.0454(19) 0.0369(18) 0.0102(14) 0.0200(14) 0.0268(16)
C10 0.0402(18) 0.043(2) 0.0294(17) 0.0069(15) 0.0116(14) 0.0241(16)
C20 0.0389(19) 0.0388(18) 0.0360(18) 0.0098(14) 0.0151(14) 0.0214(15)
C18 0.0404(18) 0.0401(18) 0.0345(18) 0.0115(14) 0.0168(14) 0.0218(16)
C21 0.051(2) 0.050(2) 0.0295(17) 0.0079(15) 0.0157(15) 0.0295(17)
C11 0.058(2) 0.048(2) 0.049(2) 0.0142(16) 0.0256(16) 0.0351(18)
C9 0.0437(18) 0.0443(19) 0.0320(17) 0.0094(14) 0.0137(14) 0.0270(16)
C13 0.0404(19) 0.043(2) 0.0373(18) 0.0084(16) 0.0153(14) 0.0236(17)
C7 0.048(2) 0.045(2) 0.044(2) 0.0103(16) 0.0136(17) 0.0230(19)
C22 0.052(2) 0.056(2) 0.0370(18) 0.0185(16) 0.0243(15) 0.0346(17)
C12 0.055(2) 0.056(2) 0.049(2) 0.0132(17) 0.0301(16) 0.0361(18)
C16 0.047(2) 0.056(2) 0.036(2) 0.0060(17) 0.0126(16) 0.025(2)
C29 0.045(2) 0.048(2) 0.0394(18) 0.0087(16) 0.0142(15) 0.0246(17)
C23 0.045(2) 0.059(2) 0.0406(19) 0.0187(16) 0.0192(15) 0.0324(17)
C14 0.072(2) 0.045(2) 0.069(2) 0.0211(18) 0.0436(19) 0.0389(19)
C8 0.049(2) 0.047(2) 0.0412(18) 0.0137(15) 0.0171(15) 0.0275(17)
C15 0.068(2) 0.054(2) 0.067(2) 0.0203(18) 0.0472(18) 0.040(2)
C6 0.047(2) 0.051(2) 0.0392(19) 0.0141(17) 0.0152(15) 0.0230(19)
C25 0.069(2) 0.082(3) 0.049(2) 0.0245(19) 0.0358(18) 0.053(2)
C30 0.062(2) 0.080(2) 0.059(2) 0.0256(18) 0.0187(17) 0.043(2)
C28 0.049(2) 0.087(3) 0.063(2) 0.0116(19) 0.0224(16) 0.0410(19)
C31 0.054(2) 0.060(2) 0.065(2) -0.0004(18) 0.0194(16) 0.0179(19)
C5 0.081(3) 0.058(2) 0.060(2) 0.017(2) 0.0368(19) 0.033(2)
C1 0.093(3) 0.095(3) 0.080(3) 0.048(2) 0.054(2) 0.067(3)
C27 0.083(3) 0.114(3) 0.082(3) 0.049(2) 0.059(2) 0.056(2)
C4 0.093(3) 0.068(3) 0.075(3) 0.023(2) 0.038(2) 0.026(3)
C17 0.105(3) 0.047(2) 0.089(3) 0.0188(19) 0.065(2) 0.014(2)
C26 0.140(3) 0.108(3) 0.087(3) 0.039(2) 0.076(2) 0.092(3)
C3 0.076(3) 0.117(4) 0.082(3) 0.052(3) 0.042(2) 0.043(3)
C2 0.106(3) 0.156(4) 0.092(3) 0.075(3) 0.068(3) 0.091(4)
C24 0.080(3) 0.209(4) 0.070(3) 0.036(3) 0.036(2) 0.103(3)

loop_
_atom_type_symbol
_atom_type_description
_atom_type_scat_dispersion_real
_atom_type_scat_dispersion_imag
_atom_type_scat_source
C C 0.0033 0.0016 'International Tables Vol C Tables 4.2.6.8 and 6.1.1.4'
H H 0.0000 0.0000 'International Tables Vol C Tables 4.2.6.8 and 6.1.1.4'
N N 0.0061 0.0033 'International Tables Vol C Tables 4.2.6.8 and 6.1.1.4'
O O 0.0106 0.0060 'International Tables Vol C Tables 4.2.6.8 and 6.1.1.4'

loop_
_geom_angle_atom_site_label_1
_geom_angle_atom_site_label_2
_geom_angle_atom_site_label_3
_geom_angle
C16 O3 C17 116.1(3)
C21 O4 H4 109.5
C7 N1 C6 125.6(3)
C7 N1 H1N 117.2
C6 N1 H1N 117.2
C18 C19 C20 122.0(3)
C18 C19 H19 119.0
C20 C19 H19 119.0
C11 C10 C15 117.6(3)
C11 C10 C9 124.9(3)
C15 C10 C9 117.6(3)
C19 C20 C21 116.6(2)
C19 C20 C29 121.1(3)
C21 C20 C29 122.3(2)
C23 C18 C19 118.9(2)
C23 C18 C9 119.6(2)
C19 C18 C9 121.5(3)
O4 C21 C22 114.7(3)
O4 C21 C20 121.6(2)
C22 C21 C20 123.6(2)
C10 C11 C12 120.9(3)
C10 C11 H11 119.6
C12 C11 H11 119.6
C10 C9 C8 114.5(2)
C10 C9 C18 111.1(2)
C8 C9 C18 110.9(2)
C10 C9 H9 106.6
C8 C9 H9 106.6
C18 C9 H9 106.6
C12 C13 C14 118.1(3)
C12 C13 C16 119.6(3)
C14 C13 C16 122.3(3)
O1 C7 N1 123.2(3)
O1 C7 C8 121.1(3)
N1 C7 C8 115.7(3)
C23 C22 C21 116.2(3)
C23 C22 C25 120.9(3)
C21 C22 C25 122.8(3)
C13 C12 C11 121.1(3)
C13 C12 H12 119.5
C11 C12 H12 119.5
O2 C16 O3 124.4(3)
O2 C16 C13 124.1(3)
O3 C16 C13 111.5(3)
C28 C29 C20 112.3(2)
C28 C29 C31 106.3(2)
C20 C29 C31 110.9(2)
C28 C29 C30 104.9(2)
C20 C29 C30 111.4(2)
C31 C29 C30 110.8(2)
C18 C23 C22 122.6(3)
C18 C23 H23 118.7
C22 C23 H23 118.7
C15 C14 C13 120.7(3)
C15 C14 H14 119.6
C13 C14 H14 119.6
C7 C8 C9 110.7(2)
C7 C8 H8A 109.5
C9 C8 H8A 109.5
C7 C8 H8B 109.5
C9 C8 H8B 109.5
H8A C8 H8B 108.1
C14 C15 C10 121.6(3)
C14 C15 H15 119.2
C10 C15 H15 119.2
C1 C6 C5 119.9(3)
C1 C6 N1 121.9(3)
C5 C6 N1 118.2(3)
C22 C25 C24 112.2(2)
C22 C25 C27 111.6(3)
C24 C25 C27 107.3(3)
C22 C25 C26 110.4(3)
C24 C25 C26 106.5(3)
C27 C25 C26 108.5(2)
C29 C30 H30A 109.5
C29 C30 H30B 109.5
H30A C30 H30B 109.5
C29 C30 H30C 109.5
H30A C30 H30C 109.5
H30B C30 H30C 109.5
C29 C28 H28A 109.5
C29 C28 H28B 109.5
H28A C28 H28B 109.5
C29 C28 H28C 109.5
H28A C28 H28C 109.5
H28B C28 H28C 109.5
C29 C31 H31A 109.5
C29 C31 H31B 109.5
H31A C31 H31B 109.5
C29 C31 H31C 109.5
H31A C31 H31C 109.5
H31B C31 H31C 109.5
C6 C5 C4 119.8(4)
C6 C5 H5 120.1
C4 C5 H5 120.1
C6 C1 C2 119.6(4)
C6 C1 H1 120.2
C2 C1 H1 120.2
C25 C27 H27A 109.5
C25 C27 H27B 109.5
H27A C27 H27B 109.5
C25 C27 H27C 109.5
H27A C27 H27C 109.5
H27B C27 H27C 109.5
C3 C4 C5 120.4(4)
C3 C4 H4A 119.8
C5 C4 H4A 119.8
O3 C17 H17A 109.5
O3 C17 H17B 109.5
H17A C17 H17B 109.5
O3 C17 H17C 109.5
H17A C17 H17C 109.5
H17B C17 H17C 109.5
C25 C26 H26A 109.5
C25 C26 H26B 109.5
H26A C26 H26B 109.5
C25 C26 H26C 109.5
H26A C26 H26C 109.5
H26B C26 H26C 109.5
C4 C3 C2 119.9(4)
C4 C3 H3 120.0
C2 C3 H3 120.0
C3 C2 C1 120.4(4)
C3 C2 H2 119.8
C1 C2 H2 119.8
C25 C24 H24A 109.5
C25 C24 H24B 109.5
H24A C24 H24B 109.5
C25 C24 H24C 109.5
H24A C24 H24C 109.5
H24B C24 H24C 109.5

loop_
_geom_bond_atom_site_label_1
_geom_bond_atom_site_label_2
_geom_bond_distance
O2 C16 1.206(3)
O3 C16 1.327(3)
O3 C17 1.452(3)
O1 C7 1.216(3)
O4 C21 1.389(3)
O4 H4 0.8200
N1 C7 1.358(3)
N1 C6 1.426(3)
N1 H1N 0.8600
C19 C18 1.387(3)
C19 C20 1.398(3)
C19 H19 0.9300
C10 C11 1.376(3)
C10 C15 1.386(3)
C10 C9 1.520(3)
C20 C21 1.401(3)
C20 C29 1.536(3)
C18 C23 1.380(3)
C18 C9 1.534(3)
C21 C22 1.401(3)
C11 C12 1.388(3)
C11 H11 0.9300
C9 C8 1.532(3)
C9 H9 0.9800
C13 C12 1.376(3)
C13 C14 1.379(3)
C13 C16 1.487(4)
C7 C8 1.512(3)
C22 C23 1.397(3)
C22 C25 1.529(4)
C12 H12 0.9300
C29 C28 1.534(3)
C29 C31 1.546(3)
C29 C30 1.554(3)
C23 H23 0.9300
C14 C15 1.374(3)
C14 H14 0.9300
C8 H8A 0.9700
C8 H8B 0.9700
C15 H15 0.9300
C6 C1 1.368(4)
C6 C5 1.375(4)
C25 C24 1.534(3)
C25 C27 1.537(3)
C25 C26 1.553(3)
C30 H30A 0.9600
C30 H30B 0.9600
C30 H30C 0.9600
C28 H28A 0.9600
C28 H28B 0.9600
C28 H28C 0.9600
C31 H31A 0.9600
C31 H31B 0.9600
C31 H31C 0.9600
C5 C4 1.385(4)
C5 H5 0.9300
C1 C2 1.390(4)
C1 H1 0.9300
C27 H27A 0.9600
C27 H27B 0.9600
C27 H27C 0.9600
C4 C3 1.359(5)
C4 H4A 0.9300
C17 H17A 0.9600
C17 H17B 0.9600
C17 H17C 0.9600
C26 H26A 0.9600
C26 H26B 0.9600
C26 H26C 0.9600
C3 C2 1.364(4)
C3 H3 0.9300
C2 H2 0.9300
C24 H24A 0.9600
C24 H24B 0.9600
C24 H24C 0.9600

loop_
_geom_torsion_atom_site_label_1
_geom_torsion_atom_site_label_2
_geom_torsion_atom_site_label_3
_geom_torsion_atom_site_label_4
_geom_torsion
C18 C19 C20 C21 -0.5(4)
C18 C19 C20 C29 178.3(2)
C20 C19 C18 C23 0.2(4)
C20 C19 C18 C9 179.9(2)
C19 C20 C21 O4 179.6(2)
C29 C20 C21 O4 0.8(4)
C19 C20 C21 C22 0.8(4)
C29 C20 C21 C22 -178.0(3)
C15 C10 C11 C12 -1.2(4)
C9 C10 C11 C12 178.3(2)
C11 C10 C9 C8 11.1(4)
C15 C10 C9 C8 -169.4(2)
C11 C10 C9 C18 -115.4(3)
C15 C10 C9 C18 64.1(3)
C23 C18 C9 C10 -130.4(3)
C19 C18 C9 C10 49.9(3)
C23 C18 C9 C8 101.2(3)
C19 C18 C9 C8 -78.6(3)
C6 N1 C7 O1 -1.0(5)
C6 N1 C7 C8 178.2(2)
O4 C21 C22 C23 -179.5(2)
C20 C21 C22 C23 -0.6(4)
O4 C21 C22 C25 1.8(4)
C20 C21 C22 C25 -179.3(3)
C14 C13 C12 C11 2.3(4)
C16 C13 C12 C11 -177.8(2)
C10 C11 C12 C13 -0.4(4)
C17 O3 C16 O2 0.2(4)
C17 O3 C16 C13 -179.4(2)
C12 C13 C16 O2 16.0(4)
C14 C13 C16 O2 -164.1(3)
C12 C13 C16 O3 -164.4(2)
C14 C13 C16 O3 15.5(4)
C19 C20 C29 C28 1.4(4)
C21 C20 C29 C28 -179.8(3)
C19 C20 C29 C31 -117.4(3)
C21 C20 C29 C31 61.4(4)
C19 C20 C29 C30 118.8(3)
C21 C20 C29 C30 -62.5(4)
C19 C18 C23 C22 0.0(4)
C9 C18 C23 C22 -179.8(2)
C21 C22 C23 C18 0.2(4)
C25 C22 C23 C18 178.9(3)
C12 C13 C14 C15 -2.5(4)
C16 C13 C14 C15 177.5(2)
O1 C7 C8 C9 -47.5(4)
N1 C7 C8 C9 133.2(2)
C10 C9 C8 C7 165.3(2)
C18 C9 C8 C7 -68.1(3)
C13 C14 C15 C10 1.0(4)
C11 C10 C15 C14 0.9(4)
C9 C10 C15 C14 -178.6(2)
C7 N1 C6 C1 36.5(4)
C7 N1 C6 C5 -145.2(3)
C23 C22 C25 C24 1.2(4)
C21 C22 C25 C24 179.9(3)
C23 C22 C25 C27 -119.3(3)
C21 C22 C25 C27 59.3(4)
C23 C22 C25 C26 119.9(3)
C21 C22 C25 C26 -61.5(4)
C1 C6 C5 C4 -0.6(5)
N1 C6 C5 C4 -178.9(3)
C5 C6 C1 C2 0.6(5)
N1 C6 C1 C2 178.8(3)
C6 C5 C4 C3 -0.6(5)
C5 C4 C3 C2 1.8(6)
C4 C3 C2 C1 -1.9(6)
C6 C1 C2 C3 0.7(5)
